data_2204892
loop_
_publ_author_name
'You, Zhong-Lu'
'Tang, Lu-Lu'
'Zhu, Hai-Liang'

_publ_section_title
;
 A dinuclear oxygen-bridged Schiff base iron(III) complex derived from
 <i>N</i>,<i>N</i>'-bis(2-hydroxybenzylidene)-1,2-diaminopropane
;
_journal_issue 1
_journal_name_full 'Acta Crystallographica Section E'
_journal_page_first m36
_journal_page_last m38
_journal_paper_doi 10.1107/S1600536804031368
_journal_volume 61
_journal_year 2005
_chemical_formula_iupac '[Fe2 (C17 H16 N2 O2)2 O]'
_chemical_formula_moiety 'C34 H32 Fe2 N4 O5'
_chemical_formula_sum 'C34 H32 Fe2 N4 O5'
_chemical_formula_weight 688.34
_chemical_name_systematic \m-oxo-bis({2,2-[propane-1,2-diylbis(nitrilomethylidyne)]diphenolato}iron(III))
_space_group_IT_number 2
_symmetry_cell_setting triclinic
_symmetry_space_group_name_Hall '-P 1'
_symmetry_space_group_name_H-M 'P -1'
_atom_sites_solution_hydrogens geom
_atom_sites_solution_primary direct
_atom_sites_solution_secondary difmap
_audit_creation_method SHELXL-97
_cell_angle_alpha 95.491(6)
_cell_angle_beta 115.070(5)
_cell_angle_gamma 110.291(5)
_cell_formula_units_Z 2
_cell_length_a 11.462(4)
_cell_length_b 12.478(4)
_cell_length_c 13.230(5)
_cell_measurement_reflns_used 1812
_cell_measurement_temperature 298(2)
_cell_measurement_theta_max 24.312
_cell_measurement_theta_min 2.17
_cell_volume 1540.6(9)
_computing_cell_refinement 'SAINT (Bruker, 1998)'
_computing_data_collection 'SMART (Bruker, 1998)'
_computing_data_reduction SAINT
_computing_molecular_graphics 'SHELXTL (Sheldrick, 1997)'
_computing_publication_material SHELXTL
_computing_structure_refinement 'SHELXL97 (Sheldrick, 1997)'
_computing_structure_solution 'SHELXS97 (Sheldrick, 1997)'
_diffrn_ambient_temperature 298(2)
_diffrn_measured_fraction_theta_full 0.990
_diffrn_measured_fraction_theta_max 0.990
_diffrn_measurement_device_type 'Bruker SMART CCD area-detector'
_diffrn_measurement_method \w
_diffrn_radiation_monochromator graphite
_diffrn_radiation_source 'fine-focus sealed tube'
_diffrn_radiation_type MoK\a
_diffrn_radiation_wavelength 0.71073
_diffrn_reflns_av_R_equivalents 0.0289
_diffrn_reflns_av_sigmaI/netI 0.0790
_diffrn_reflns_limit_h_max 13
_diffrn_reflns_limit_h_min -13
_diffrn_reflns_limit_k_max 14
_diffrn_reflns_limit_k_min -10
_diffrn_reflns_limit_l_max 15
_diffrn_reflns_limit_l_min -15
_diffrn_reflns_number 8247
_diffrn_reflns_theta_full 25.03
_diffrn_reflns_theta_max 25.03
_diffrn_reflns_theta_min 1.82
_diffrn_standards_decay_% 0
_diffrn_standards_interval_count 0
_diffrn_standards_interval_time 0
_diffrn_standards_number 0
_exptl_absorpt_coefficient_mu 0.991
_exptl_absorpt_correction_T_max 0.858
_exptl_absorpt_correction_T_min 0.762
_exptl_absorpt_correction_type multi-scan
_exptl_absorpt_process_details '(SADABS; Sheldrick, 1996)'
_exptl_crystal_colour brown
_exptl_crystal_density_diffrn 1.484
_exptl_crystal_density_method 'not measured'
_exptl_crystal_description block
_exptl_crystal_F_000 712
_exptl_crystal_size_max 0.29
_exptl_crystal_size_mid 0.23
_exptl_crystal_size_min 0.16
_refine_diff_density_max 0.614
_refine_diff_density_min -0.394
_refine_ls_extinction_method none
_refine_ls_goodness_of_fit_ref 0.906
_refine_ls_hydrogen_treatment constr
_refine_ls_matrix_type full
_refine_ls_number_parameters 406
_refine_ls_number_reflns 5385
_refine_ls_number_restraints 0
_refine_ls_restrained_S_all 0.906
_refine_ls_R_factor_all 0.1124
_refine_ls_R_factor_gt 0.0555
_refine_ls_shift/su_max 0.000
_refine_ls_shift/su_mean 0.000
_refine_ls_structure_factor_coef Fsqd
_refine_ls_weighting_details 'calc w=1/[\s^2^(Fo^2^)+(0.0834P)^2^] where P=(Fo^2^+2Fc^2^)/3'
_refine_ls_weighting_scheme calc
_refine_ls_wR_factor_gt 0.1315
_refine_ls_wR_factor_ref 0.1607
_reflns_number_gt 2776
_reflns_number_total 5385
_reflns_threshold_expression 'I > 2\s(I)'
_cod_data_source_file hb6129.cif
_cod_data_source_block I
_cod_depositor_comments
;
The following automatic conversions were performed:
'_symmetry_cell_setting' value 'Triclinic' changed to 'triclinic'
according to '/home/saulius/struct/CIF-dictionaries/cif_core.dic'
dictionary named 'cif_core.dic' version 2.4.1 from 2010-06-29.

Automatic conversion script
Id: cif_fix_enum 1527 2010-12-29 10:47:43Z saulius 

The following automatic conversions were performed:

'_symmetry_cell_setting' value 'Triclinic' changed to 'triclinic'
according to /home/saulius/struct/CIF-dictionaries/cif_core.dic
dictionary named 'cif_core.dic' version 2.4.1 from 2010-06-29.

Automatic conversion script
Id: cif_fix_values 1715 2011-07-08 13:25:40Z adriana 
;
_cod_database_code 2204892
_cod_database_fobs_code 2204892

loop_
_symmetry_equiv_pos_as_xyz
'x, y, z'
'-x, -y, -z'

loop_
_atom_site_label
_atom_site_fract_x
_atom_site_fract_y
_atom_site_fract_z
_atom_site_U_iso_or_equiv
_atom_site_adp_type
_atom_site_calc_flag
_atom_site_refinement_flags
_atom_site_occupancy
_atom_site_type_symbol
Fe1 0.22639(8) 0.84200(6) 0.46757(6) 0.0600(3) Uani d . 1 Fe
Fe2 -0.05254(8) 0.60038(6) 0.24314(6) 0.0623(3) Uani d . 1 Fe
N1 0.1763(5) 0.9865(4) 0.4410(4) 0.0643(12) Uani d . 1 N
N2 0.3078(5) 0.9057(4) 0.3585(4) 0.0699(12) Uani d . 1 N
N3 -0.0835(5) 0.4531(4) 0.3099(4) 0.0702(12) Uani d . 1 N
N4 0.0861(5) 0.5326(4) 0.2254(4) 0.0672(12) Uani d . 1 N
O1 0.2670(4) 0.8924(3) 0.6244(3) 0.0755(11) Uani d . 1 O
O2 0.3648(4) 0.7786(3) 0.5174(3) 0.0793(11) Uani d . 1 O
O3 -0.2503(4) 0.5558(3) 0.1839(3) 0.0819(11) Uani d . 1 O
O4 -0.0480(4) 0.6694(3) 0.1199(3) 0.0812(11) Uani d . 1 O
O5 0.0579(4) 0.7209(3) 0.3746(3) 0.0705(10) Uani d . 1 O
C1 0.1645(6) 1.0521(5) 0.5099(5) 0.0696(15) Uani d . 1 C
H1 0.1293 1.1060 0.4815 0.084 Uiso calc R 1 H
C2 0.1989(6) 1.0537(4) 0.6276(5) 0.0663(15) Uani d . 1 C
C3 0.2558(6) 0.9773(5) 0.6816(5) 0.0665(14) Uani d . 1 C
C4 0.3062(7) 0.9944(6) 0.8010(6) 0.0860(18) Uani d . 1 C
H4 0.3436 0.9449 0.8376 0.103 Uiso calc R 1 H
C5 0.3005(8) 1.0849(6) 0.8645(6) 0.098(2) Uani d . 1 C
H5 0.3366 1.0975 0.9444 0.118 Uiso calc R 1 H
C6 0.2417(8) 1.1567(6) 0.8108(7) 0.096(2) Uani d . 1 C
H6 0.2355 1.2159 0.8538 0.115 Uiso calc R 1 H
C7 0.1935(6) 1.1412(5) 0.6966(6) 0.0812(17) Uani d . 1 C
H7 0.1550 1.1910 0.6619 0.097 Uiso calc R 1 H
C8 0.1472(7) 0.9961(5) 0.3226(5) 0.0823(18) Uani d . 1 C
H8 0.0646 0.9218 0.2684 0.099 Uiso calc R 1 H
C9 0.2684(7) 0.9946(6) 0.3096(5) 0.0902(19) Uani d . 1 C
H9A 0.2418 0.9762 0.2278 0.108 Uiso calc R 1 H
H9B 0.3489 1.0724 0.3493 0.108 Uiso calc R 1 H
C10 0.3836(6) 0.8679(5) 0.3286(5) 0.0758(16) Uani d . 1 C
H10 0.4050 0.8971 0.2735 0.091 Uiso calc R 1 H
C11 0.4370(6) 0.7856(5) 0.3727(5) 0.0706(15) Uani d . 1 C
C12 0.4256(6) 0.7445(5) 0.4650(5) 0.0655(14) Uani d . 1 C
C13 0.4858(7) 0.6667(5) 0.5030(6) 0.0876(18) Uani d . 1 C
H13 0.4812 0.6397 0.5649 0.105 Uiso calc R 1 H
C14 0.5517(7) 0.6288(6) 0.4518(7) 0.096(2) Uani d . 1 C
H14 0.5912 0.5770 0.4796 0.115 Uiso calc R 1 H
C15 0.5600(7) 0.6663(7) 0.3600(7) 0.104(2) Uani d . 1 C
H15 0.6034 0.6390 0.3247 0.125 Uiso calc R 1 H
C16 0.5045(6) 0.7434(6) 0.3209(5) 0.0848(18) Uani d . 1 C
H16 0.5108 0.7691 0.2589 0.102 Uiso calc R 1 H
C17 0.1094(8) 1.0941(6) 0.2866(6) 0.109(2) Uani d . 1 C
H17A 0.0295 1.0900 0.2959 0.163 Uiso calc R 1 H
H17B 0.0849 1.0860 0.2064 0.163 Uiso calc R 1 H
H17C 0.1894 1.1695 0.3341 0.163 Uiso calc R 1 H
C18 -0.1993(7) 0.3778(5) 0.2981(5) 0.0710(15) Uani d . 1 C
H18 -0.1952 0.3169 0.3329 0.085 Uiso calc R 1 H
C19 -0.3363(6) 0.3783(5) 0.2356(4) 0.0607(13) Uani d . 1 C
C20 -0.3557(6) 0.4677(5) 0.1817(4) 0.0624(14) Uani d . 1 C
C21 -0.4946(7) 0.4581(6) 0.1235(5) 0.0745(16) Uani d . 1 C
H21 -0.5098 0.5172 0.0894 0.089 Uiso calc R 1 H
C22 -0.6082(7) 0.3657(7) 0.1149(5) 0.093(2) Uani d . 1 C
H22 -0.6994 0.3610 0.0729 0.111 Uiso calc R 1 H
C23 -0.5888(7) 0.2796(6) 0.1676(6) 0.094(2) Uani d . 1 C
H23 -0.6662 0.2172 0.1632 0.113 Uiso calc R 1 H
C24 -0.4543(7) 0.2862(6) 0.2269(5) 0.0859(18) Uani d . 1 C
H24 -0.4416 0.2273 0.2624 0.103 Uiso calc R 1 H
C25 0.0546(7) 0.4450(6) 0.3728(6) 0.096(2) Uani d . 1 C
H25 0.1197 0.5194 0.4360 0.115 Uiso calc R 1 H
C26 0.1118(7) 0.4468(6) 0.2902(6) 0.0908(19) Uani d . 1 C
H26A 0.2134 0.4689 0.3331 0.109 Uiso calc R 1 H
H26B 0.0656 0.3679 0.2364 0.109 Uiso calc R 1 H
C27 0.1463(6) 0.5588(5) 0.1641(5) 0.0778(17) Uani d . 1 C
H27 0.2038 0.5213 0.1642 0.093 Uiso calc R 1 H
C28 0.1352(6) 0.6393(6) 0.0951(5) 0.0791(17) Uani d . 1 C
C29 0.0430(7) 0.6946(5) 0.0810(5) 0.0788(17) Uani d . 1 C
C30 0.0478(8) 0.7786(6) 0.0174(6) 0.102(2) Uani d . 1 C
H30 -0.0130 0.8154 0.0052 0.122 Uiso calc R 1 H
C31 0.1388(10) 0.8077(8) -0.0271(7) 0.124(3) Uani d . 1 C
H31 0.1408 0.8648 -0.0675 0.148 Uiso calc R 1 H
C32 0.2276(9) 0.7523(9) -0.0121(7) 0.133(3) Uani d . 1 C
H32 0.2896 0.7727 -0.0424 0.160 Uiso calc R 1 H
C33 0.2263(7) 0.6687(7) 0.0457(6) 0.105(2) Uani d . 1 C
H33 0.2851 0.6305 0.0531 0.126 Uiso calc R 1 H
C34 0.0565(8) 0.3482(7) 0.4268(7) 0.133(3) Uani d . 1 C
H34A 0.0196 0.3511 0.4795 0.199 Uiso calc R 1 H
H34B 0.1526 0.3569 0.4688 0.199 Uiso calc R 1 H
H34C -0.0016 0.2730 0.3675 0.199 Uiso calc R 1 H

loop_
_atom_site_aniso_label
_atom_site_aniso_U_11
_atom_site_aniso_U_22
_atom_site_aniso_U_33
_atom_site_aniso_U_12
_atom_site_aniso_U_13
_atom_site_aniso_U_23
Fe1 0.0675(6) 0.0496(5) 0.0571(5) 0.0251(4) 0.0260(4) 0.0138(4)
Fe2 0.0631(6) 0.0510(5) 0.0619(5) 0.0244(4) 0.0220(4) 0.0146(4)
N1 0.067(3) 0.056(3) 0.058(3) 0.026(2) 0.022(2) 0.011(2)
N2 0.072(3) 0.060(3) 0.060(3) 0.020(3) 0.025(3) 0.016(2)
N3 0.062(3) 0.064(3) 0.078(3) 0.030(3) 0.026(3) 0.026(2)
N4 0.059(3) 0.057(3) 0.071(3) 0.025(2) 0.021(3) 0.009(2)
O1 0.108(3) 0.066(2) 0.062(2) 0.051(2) 0.038(2) 0.0192(19)
O2 0.094(3) 0.099(3) 0.068(3) 0.062(3) 0.040(2) 0.034(2)
O3 0.065(3) 0.072(3) 0.099(3) 0.032(2) 0.027(2) 0.039(2)
O4 0.087(3) 0.094(3) 0.069(3) 0.048(3) 0.036(3) 0.033(2)
O5 0.079(3) 0.052(2) 0.070(2) 0.0237(19) 0.032(2) 0.0118(18)
C1 0.058(4) 0.059(4) 0.079(4) 0.025(3) 0.021(3) 0.024(3)
C2 0.061(4) 0.048(3) 0.089(4) 0.023(3) 0.037(3) 0.010(3)
C3 0.066(4) 0.060(4) 0.063(4) 0.022(3) 0.030(3) 0.004(3)
C4 0.094(5) 0.090(5) 0.080(5) 0.047(4) 0.043(4) 0.015(4)
C5 0.105(6) 0.101(5) 0.076(5) 0.032(5) 0.048(4) 0.005(4)
C6 0.100(6) 0.083(5) 0.112(6) 0.043(4) 0.061(5) 0.011(4)
C7 0.075(4) 0.072(4) 0.100(5) 0.032(3) 0.047(4) 0.018(4)
C8 0.079(5) 0.082(4) 0.086(5) 0.039(4) 0.032(4) 0.046(4)
C9 0.099(6) 0.088(5) 0.078(4) 0.037(4) 0.039(4) 0.037(4)
C10 0.063(4) 0.079(4) 0.058(4) 0.013(3) 0.024(3) 0.005(3)
C11 0.047(3) 0.077(4) 0.065(4) 0.017(3) 0.020(3) 0.000(3)
C12 0.051(4) 0.067(4) 0.053(3) 0.017(3) 0.015(3) 0.000(3)
C13 0.079(5) 0.083(4) 0.103(5) 0.042(4) 0.041(4) 0.020(4)
C14 0.079(5) 0.083(5) 0.122(6) 0.038(4) 0.046(5) 0.019(4)
C15 0.073(5) 0.098(6) 0.117(7) 0.035(4) 0.036(5) -0.010(5)
C16 0.050(4) 0.100(5) 0.074(4) 0.010(4) 0.028(3) -0.001(4)
C17 0.125(6) 0.100(5) 0.115(6) 0.066(5) 0.054(5) 0.047(5)
C18 0.072(4) 0.060(4) 0.075(4) 0.029(3) 0.030(4) 0.022(3)
C19 0.061(4) 0.060(3) 0.053(3) 0.023(3) 0.024(3) 0.011(3)
C20 0.060(4) 0.069(4) 0.051(3) 0.030(3) 0.021(3) 0.009(3)
C21 0.079(5) 0.094(5) 0.058(4) 0.046(4) 0.033(4) 0.019(3)
C22 0.065(5) 0.139(7) 0.066(4) 0.039(5) 0.032(4) 0.020(4)
C23 0.062(5) 0.118(6) 0.083(5) 0.017(4) 0.037(4) 0.031(4)
C24 0.075(5) 0.094(5) 0.075(4) 0.025(4) 0.035(4) 0.026(3)
C25 0.078(5) 0.108(5) 0.115(6) 0.059(4) 0.036(4) 0.067(5)
C26 0.081(5) 0.088(5) 0.114(5) 0.050(4) 0.045(4) 0.036(4)
C27 0.058(4) 0.074(4) 0.071(4) 0.018(3) 0.019(4) -0.003(3)
C28 0.058(4) 0.093(5) 0.054(4) 0.017(4) 0.017(3) 0.003(3)
C29 0.077(5) 0.082(4) 0.049(4) 0.020(4) 0.019(3) 0.012(3)
C30 0.094(6) 0.120(6) 0.075(5) 0.030(4) 0.037(4) 0.039(4)
C31 0.111(7) 0.146(8) 0.087(6) 0.033(6) 0.040(6) 0.054(5)
C32 0.097(7) 0.180(10) 0.075(6) 0.020(6) 0.033(5) 0.038(6)
C33 0.073(5) 0.145(7) 0.065(5) 0.026(4) 0.027(4) 0.010(4)
C34 0.109(6) 0.146(7) 0.172(8) 0.075(6) 0.069(6) 0.088(6)

loop_
_atom_type_symbol
_atom_type_description
_atom_type_scat_dispersion_real
_atom_type_scat_dispersion_imag
_atom_type_scat_source
C C 0.0033 0.0016 'International Tables Vol C Tables 4.2.6.8 and 6.1.1.4'
H H 0.0000 0.0000 'International Tables Vol C Tables 4.2.6.8 and 6.1.1.4'
N N 0.0061 0.0033 'International Tables Vol C Tables 4.2.6.8 and 6.1.1.4'
O O 0.0106 0.0060 'International Tables Vol C Tables 4.2.6.8 and 6.1.1.4'
Fe Fe 0.3463 0.8444 'International Tables Vol C Tables 4.2.6.8 and 6.1.1.4'

loop_
_geom_angle_atom_site_label_1
_geom_angle_atom_site_label_2
_geom_angle_atom_site_label_3
_geom_angle
_geom_angle_publ_flag
O5 Fe1 O1 114.84(16) yes
O5 Fe1 O2 107.35(17) yes
O1 Fe1 O2 90.24(15) yes
O5 Fe1 N1 100.94(16) yes
O1 Fe1 N1 87.01(16) yes
O2 Fe1 N1 149.90(18) yes
O5 Fe1 N2 105.87(16) yes
O1 Fe1 N2 138.24(17) yes
O2 Fe1 N2 86.17(18) yes
N1 Fe1 N2 76.29(19) yes
O5 Fe2 O3 113.35(17) yes
O5 Fe2 O4 106.04(16) yes
O3 Fe2 O4 93.19(17) yes
O5 Fe2 N3 101.02(16) yes
O3 Fe2 N3 86.25(17) yes
O4 Fe2 N3 150.66(17) yes
O5 Fe2 N4 105.23(17) yes
O3 Fe2 N4 139.89(17) yes
O4 Fe2 N4 86.23(18) yes
N3 Fe2 N4 75.81(19) yes
C1 N1 C8 123.9(5) ?
C1 N1 Fe1 126.5(4) ?
C8 N1 Fe1 109.5(3) ?
C10 N2 C9 118.5(5) ?
C10 N2 Fe1 125.3(4) ?
C9 N2 Fe1 116.2(4) ?
C18 N3 C25 122.8(5) ?
C18 N3 Fe2 127.7(4) ?
C25 N3 Fe2 109.5(4) ?
C27 N4 C26 118.2(5) ?
C27 N4 Fe2 126.2(4) ?
C26 N4 Fe2 115.6(4) ?
C3 O1 Fe1 133.8(3) ?
C12 O2 Fe1 131.5(3) ?
C20 O3 Fe2 135.2(3) ?
C29 O4 Fe2 131.5(4) ?
Fe1 O5 Fe2 147.5(2) ?
N1 C1 C2 127.4(5) ?
N1 C1 H1 116.3 ?
C2 C1 H1 116.3 ?
C7 C2 C3 117.9(6) ?
C7 C2 C1 120.0(5) ?
C3 C2 C1 121.7(5) ?
O1 C3 C4 118.2(5) ?
O1 C3 C2 122.7(5) ?
C4 C3 C2 119.1(5) ?
C5 C4 C3 119.8(6) ?
C5 C4 H4 120.1 ?
C3 C4 H4 120.1 ?
C6 C5 C4 120.6(7) ?
C6 C5 H5 119.7 ?
C4 C5 H5 119.7 ?
C7 C6 C5 119.9(6) ?
C7 C6 H6 120.0 ?
C5 C6 H6 120.0 ?
C6 C7 C2 122.6(6) ?
C6 C7 H7 118.7 ?
C2 C7 H7 118.7 ?
C9 C8 N1 107.0(5) ?
C9 C8 C17 113.2(5) ?
N1 C8 C17 117.9(5) ?
C9 C8 H8 105.9 ?
N1 C8 H8 105.9 ?
C17 C8 H8 105.9 ?
N2 C9 C8 109.4(5) ?
N2 C9 H9A 109.8 ?
C8 C9 H9A 109.8 ?
N2 C9 H9B 109.8 ?
C8 C9 H9B 109.8 ?
H9A C9 H9B 108.2 ?
N2 C10 C11 125.6(5) ?
N2 C10 H10 117.2 ?
C11 C10 H10 117.2 ?
C12 C11 C16 119.0(6) ?
C12 C11 C10 122.9(5) ?
C16 C11 C10 118.2(6) ?
O2 C12 C13 119.5(6) ?
O2 C12 C11 122.9(5) ?
C13 C12 C11 117.6(6) ?
C14 C13 C12 121.9(7) ?
C14 C13 H13 119.1 ?
C12 C13 H13 119.1 ?
C13 C14 C15 120.7(7) ?
C13 C14 H14 119.7 ?
C15 C14 H14 119.7 ?
C16 C15 C14 119.6(7) ?
C16 C15 H15 120.2 ?
C14 C15 H15 120.2 ?
C15 C16 C11 121.2(7) ?
C15 C16 H16 119.4 ?
C11 C16 H16 119.4 ?
C8 C17 H17A 109.5 ?
C8 C17 H17B 109.5 ?
H17A C17 H17B 109.5 ?
C8 C17 H17C 109.5 ?
H17A C17 H17C 109.5 ?
H17B C17 H17C 109.5 ?
N3 C18 C19 125.6(5) ?
N3 C18 H18 117.2 ?
C19 C18 H18 117.2 ?
C24 C19 C20 119.0(5) ?
C24 C19 C18 118.4(5) ?
C20 C19 C18 122.6(5) ?
O3 C20 C21 120.4(5) ?
O3 C20 C19 122.6(5) ?
C21 C20 C19 117.0(5) ?
C22 C21 C20 122.5(6) ?
C22 C21 H21 118.7 ?
C20 C21 H21 118.7 ?
C21 C22 C23 120.2(6) ?
C21 C22 H22 119.9 ?
C23 C22 H22 119.9 ?
C22 C23 C24 119.3(6) ?
C22 C23 H23 120.4 ?
C24 C23 H23 120.4 ?
C23 C24 C19 121.9(6) ?
C23 C24 H24 119.1 ?
C19 C24 H24 119.1 ?
C34 C25 N3 118.3(6) ?
C34 C25 C26 112.5(6) ?
N3 C25 C26 106.4(5) ?
C34 C25 H25 106.3 ?
N3 C25 H25 106.3 ?
C26 C25 H25 106.3 ?
N4 C26 C25 109.8(5) ?
N4 C26 H26A 109.7 ?
C25 C26 H26A 109.7 ?
N4 C26 H26B 109.7 ?
C25 C26 H26B 109.7 ?
H26A C26 H26B 108.2 ?
N4 C27 C28 126.9(6) ?
N4 C27 H27 116.6 ?
C28 C27 H27 116.6 ?
C29 C28 C33 120.1(7) ?
C29 C28 C27 121.8(6) ?
C33 C28 C27 118.0(7) ?
O4 C29 C30 119.1(6) ?
O4 C29 C28 124.0(6) ?
C30 C29 C28 116.8(7) ?
C31 C30 C29 122.2(8) ?
C31 C30 H30 118.9 ?
C29 C30 H30 118.9 ?
C30 C31 C32 119.8(8) ?
C30 C31 H31 120.1 ?
C32 C31 H31 120.1 ?
C33 C32 C31 121.3(9) ?
C33 C32 H32 119.4 ?
C31 C32 H32 119.4 ?
C32 C33 C28 119.8(8) ?
C32 C33 H33 120.1 ?
C28 C33 H33 120.1 ?
C25 C34 H34A 109.5 ?
C25 C34 H34B 109.5 ?
H34A C34 H34B 109.5 ?
C25 C34 H34C 109.5 ?
H34A C34 H34C 109.5 ?
H34B C34 H34C 109.5 ?

loop_
_geom_bond_atom_site_label_1
_geom_bond_atom_site_label_2
_geom_bond_distance
_geom_bond_publ_flag
Fe1 O5 1.770(4) yes
Fe1 O1 1.910(4) yes
Fe1 O2 1.914(4) yes
Fe1 N1 2.090(4) yes
Fe1 N2 2.105(5) yes
Fe2 O5 1.790(3) yes
Fe2 O3 1.897(4) yes
Fe2 O4 1.928(4) yes
Fe2 N3 2.099(4) yes
Fe2 N4 2.123(4) yes
N1 C1 1.248(6) n
N1 C8 1.484(7) n
N2 C10 1.294(7) ?
N2 C9 1.446(7) ?
N3 C18 1.265(6) ?
N3 C25 1.489(7) ?
N4 C27 1.269(7) ?
N4 C26 1.466(7) ?
O1 C3 1.318(6) ?
O2 C12 1.305(6) ?
O3 C20 1.309(6) ?
O4 C29 1.307(7) ?
C1 C2 1.432(7) ?
C1 H1 0.9300 ?
C2 C7 1.389(7) ?
C2 C3 1.418(7) ?
C3 C4 1.397(7) ?
C4 C5 1.378(8) ?
C4 H4 0.9300 ?
C5 C6 1.377(8) ?
C5 H5 0.9300 ?
C6 C7 1.337(8) ?
C6 H6 0.9300 ?
C7 H7 0.9300 ?
C8 C9 1.477(8) ?
C8 C17 1.488(7) ?
C8 H8 0.9800 ?
C9 H9A 0.9700 ?
C9 H9B 0.9700 ?
C10 C11 1.420(8) ?
C10 H10 0.9300 ?
C11 C12 1.408(7) ?
C11 C16 1.417(8) ?
C12 C13 1.391(7) ?
C13 C14 1.369(8) ?
C13 H13 0.9300 ?
C14 C15 1.371(9) ?
C14 H14 0.9300 ?
C15 C16 1.356(9) ?
C15 H15 0.9300 ?
C16 H16 0.9300 ?
C17 H17A 0.9600 ?
C17 H17B 0.9600 ?
C17 H17C 0.9600 ?
C18 C19 1.434(7) ?
C18 H18 0.9300 ?
C19 C24 1.389(7) ?
C19 C20 1.411(7) ?
C20 C21 1.398(7) ?
C21 C22 1.358(8) ?
C21 H21 0.9300 ?
C22 C23 1.367(8) ?
C22 H22 0.9300 ?
C23 C24 1.369(8) ?
C23 H23 0.9300 ?
C24 H24 0.9300 ?
C25 C34 1.463(8) ?
C25 C26 1.492(8) ?
C25 H25 0.9800 ?
C26 H26A 0.9700 ?
C26 H26B 0.9700 ?
C27 C28 1.423(8) ?
C27 H27 0.9300 ?
C28 C29 1.411(8) ?
C28 C33 1.418(8) ?
C29 C30 1.406(8) ?
C30 C31 1.366(10) ?
C30 H30 0.9300 ?
C31 C32 1.377(11) ?
C31 H31 0.9300 ?
C32 C33 1.351(10) ?
C32 H32 0.9300 ?
C33 H33 0.9300 ?
C34 H34A 0.9600 ?
C34 H34B 0.9600 ?
C34 H34C 0.9600 ?

loop_
_geom_hbond_atom_site_label_D
_geom_hbond_atom_site_label_H
_geom_hbond_atom_site_label_A
_geom_hbond_site_symmetry_A
_geom_hbond_distance_DH
_geom_hbond_distance_HA
_geom_hbond_distance_DA
_geom_hbond_angle_DHA
C34 H34A O5 2_566 0.96 2.56 3.454(7) 155(2)
